data_7017516
loop_
_publ_author_name
'Zhou, Xiaoyan'
'Guo, Yanling'
'Shi, Zhaohua'
'Song, Xueqin'
'Tang, Xiaoliang'
'Hu, Xiong'
'Zhu, Zhentong'
'Li, Pengxuan'
'Liu, Weisheng'

_publ_section_title
;
 Diverse lanthanide coordination polymers tuned by the flexibility of
 ligands and the lanthanide contraction effect: syntheses, structures and
 luminescence.
;
_journal_issue 6
_journal_name_full 'Dalton transactions (Cambridge, England : 2003)'
_journal_page_first 1765
_journal_page_last 1775
_journal_paper_doi 10.1039/c1dt10931f
_journal_volume 41
_journal_year 2012
_chemical_formula_sum 'C96 H96 N12 O33 Pr2'
_chemical_formula_weight 2227.67
_chemical_name_systematic
;
?
;
_space_group_IT_number 4
_symmetry_cell_setting monoclinic
_symmetry_space_group_name_Hall 'P 2yb'
_symmetry_space_group_name_H-M 'P 1 21 1'
_atom_sites_solution_hydrogens geom
_atom_sites_solution_primary direct
_atom_sites_solution_secondary difmap
_audit_creation_method SHELXL-97
_cell_angle_alpha 90.00
_cell_angle_beta 104.390(7)
_cell_angle_gamma 90.00
_cell_formula_units_Z 2
_cell_length_a 11.961(2)
_cell_length_b 22.678(3)
_cell_length_c 21.079(3)
_cell_measurement_reflns_used 2684
_cell_measurement_temperature 296(2)
_cell_measurement_theta_max 15.38
_cell_measurement_theta_min 2.31
_cell_volume 5538.3(14)
_computing_cell_refinement 'Bruker SAINT'
_computing_data_collection 'Bruker APEX2'
_computing_data_reduction 'Bruker SAINT'
_computing_molecular_graphics 'Bruker SHELXTL'
_computing_structure_refinement 'SHELXL-97 (Sheldrick, 1997)'
_computing_structure_solution 'SHELXS-97 (Sheldrick, 1990)'
_diffrn_ambient_temperature 296(2)
_diffrn_measured_fraction_theta_full 0.993
_diffrn_measured_fraction_theta_max 0.993
_diffrn_measurement_device_type 'Bruker APEX-II CCD'
_diffrn_measurement_method '\f and \w scans'
_diffrn_radiation_monochromator graphite
_diffrn_radiation_source 'fine-focus sealed tube'
_diffrn_radiation_type MoK\a
_diffrn_radiation_wavelength 0.71073
_diffrn_reflns_av_R_equivalents 0.0686
_diffrn_reflns_av_sigmaI/netI 0.1318
_diffrn_reflns_limit_h_max 14
_diffrn_reflns_limit_h_min -14
_diffrn_reflns_limit_k_max 20
_diffrn_reflns_limit_k_min -27
_diffrn_reflns_limit_l_max 25
_diffrn_reflns_limit_l_min -22
_diffrn_reflns_number 30333
_diffrn_reflns_theta_full 25.41
_diffrn_reflns_theta_max 25.41
_diffrn_reflns_theta_min 1.00
_exptl_absorpt_coefficient_mu 0.949
_exptl_absorpt_correction_T_max 0.827
_exptl_absorpt_correction_T_min 0.827
_exptl_absorpt_correction_type multi-scan
_exptl_absorpt_process_details sadabs
_exptl_crystal_colour green
_exptl_crystal_density_diffrn 1.336
_exptl_crystal_density_method 'not measured'
_exptl_crystal_description block
_exptl_crystal_F_000 2276
_exptl_crystal_size_max 0.20
_exptl_crystal_size_mid 0.20
_exptl_crystal_size_min 0.20
_platon_squeeze_details
;
;
_refine_diff_density_max 0.443
_refine_diff_density_min -0.352
_refine_diff_density_rms 0.066
_refine_ls_abs_structure_details 'Flack H D (1983), Acta Cryst. A39, 876-881'
_refine_ls_abs_structure_Flack 0.003(11)
_refine_ls_extinction_method none
_refine_ls_goodness_of_fit_ref 0.982
_refine_ls_hydrogen_treatment constr
_refine_ls_matrix_type full
_refine_ls_number_parameters 1234
_refine_ls_number_reflns 17856
_refine_ls_number_restraints 535
_refine_ls_restrained_S_all 0.989
_refine_ls_R_factor_all 0.1297
_refine_ls_R_factor_gt 0.0555
_refine_ls_shift/su_max 0.000
_refine_ls_shift/su_mean 0.000
_refine_ls_structure_factor_coef Fsqd
_refine_ls_weighting_details 'calc w=1/[\s^2^(Fo^2^)+(0.0000P)^2^+0.0000P] where P=(Fo^2^+2Fc^2^)/3'
_refine_ls_weighting_scheme calc
_refine_ls_wR_factor_gt 0.0854
_refine_ls_wR_factor_ref 0.0988
_reflns_number_gt 8597
_reflns_number_total 17856
_reflns_threshold_expression >2sigma(I)
_cod_data_source_file c1dt10931f.txt
_cod_data_source_block compound2
_cod_depositor_comments
;
The following automatic conversions were performed:

'_symmetry_cell_setting' value 'Monoclinic' changed to 'monoclinic'
according to /home/saulius/struct/CIF-dictionaries/cif_core.dic
dictionary named 'cif_core.dic' version 2.4.1 from 2010-06-29.

Automatic conversion script
Id: cif_fix_values 1715 2011-07-08 13:25:40Z adriana 
;
_cod_original_cell_volume 5538.2(15)
_cod_original_sg_symbol_H-M P2(1)
_cod_database_code 7017516

loop_
_symmetry_equiv_pos_as_xyz
'x, y, z'
'-x, y+1/2, -z'

loop_
_atom_site_label
_atom_site_type_symbol
_atom_site_fract_x
_atom_site_fract_y
_atom_site_fract_z
_atom_site_U_iso_or_equiv
_atom_site_adp_type
_atom_site_occupancy
_atom_site_symmetry_multiplicity
_atom_site_calc_flag
_atom_site_refinement_flags
C27 C 0.1018(9) 0.6689(3) 0.2412(4) 0.073(3) Uani 1 1 d G
C28 C -0.0143(9) 0.6838(3) 0.2297(3) 0.088(4) Uani 1 1 d G
H28 H -0.0507 0.7034 0.1914 0.106 Uiso 1 1 calc R
C29 C -0.0759(6) 0.6694(3) 0.2754(6) 0.101(4) Uani 1 1 d G
H29 H -0.1535 0.6794 0.2677 0.121 Uiso 1 1 calc R
C30 C -0.0215(9) 0.6401(4) 0.3327(4) 0.112(4) Uani 1 1 d G
H30 H -0.0627 0.6304 0.3633 0.134 Uiso 1 1 calc R
C31 C 0.0946(9) 0.6252(3) 0.3442(3) 0.150(6) Uani 1 1 d G
H31 H 0.1310 0.6055 0.3825 0.180 Uiso 1 1 calc R
C32 C 0.1562(6) 0.6396(3) 0.2985(5) 0.114(4) Uani 1 1 d G
H32 H 0.2339 0.6296 0.3062 0.137 Uiso 1 1 calc R
C1 C 0.6336(8) 0.2871(3) 0.2964(3) 0.106(3) Uani 1 1 d GU
H1 H 0.6229 0.2576 0.3250 0.127 Uiso 1 1 calc R
C2 C 0.7433(7) 0.2983(3) 0.2880(3) 0.108(3) Uani 1 1 d GU
H2 H 0.8060 0.2763 0.3111 0.130 Uiso 1 1 calc R
C3 C 0.7593(6) 0.3423(4) 0.2453(4) 0.106(3) Uani 1 1 d GU
H3 H 0.8327 0.3498 0.2397 0.127 Uiso 1 1 calc R
C4 C 0.6656(8) 0.3751(3) 0.2109(3) 0.117(3) Uani 1 1 d GU
H4 H 0.6763 0.4046 0.1823 0.141 Uiso 1 1 calc R
C5 C 0.5559(7) 0.3639(3) 0.2193(3) 0.116(3) Uani 1 1 d GU
H5 H 0.4933 0.3859 0.1962 0.140 Uiso 1 1 calc R
C6 C 0.5399(6) 0.3199(4) 0.2620(4) 0.087(3) Uani 1 1 d GU
Pr1 Pr 0.11697(5) 0.80485(2) 0.03138(3) 0.06956(18) Uani 1 1 d .
Pr2 Pr 0.42027(5) 0.19556(2) 0.45059(3) 0.06934(18) Uani 1 1 d .
C7 C 0.4229(8) 0.3149(5) 0.2748(4) 0.076(3) Uani 1 1 d .
H7A H 0.3646 0.3218 0.2345 0.092 Uiso 1 1 calc R
H7B H 0.4124 0.2752 0.2896 0.092 Uiso 1 1 calc R
C8 C 0.4091(8) 0.3455(4) 0.3846(5) 0.058(3) Uani 1 1 d .
C9 C 0.3995(8) 0.3937(5) 0.4320(6) 0.059(3) Uani 1 1 d .
C10 C 0.3913(8) 0.3791(5) 0.4929(6) 0.070(3) Uani 1 1 d .
H10 H 0.3939 0.3393 0.5038 0.084 Uiso 1 1 calc R
C11 C 0.3794(10) 0.4192(5) 0.5399(6) 0.100(4) Uani 1 1 d .
H11 H 0.3722 0.4083 0.5812 0.120 Uiso 1 1 calc R
C12 C 0.3794(9) 0.4761(6) 0.5201(7) 0.092(4) Uani 1 1 d .
H12 H 0.3732 0.5050 0.5503 0.110 Uiso 1 1 calc R
C13 C 0.3874(9) 0.4945(5) 0.4609(6) 0.079(4) Uani 1 1 d .
H13 H 0.3863 0.5345 0.4510 0.095 Uiso 1 1 calc R
C14 C 0.3973(8) 0.4528(5) 0.4152(5) 0.057(3) Uani 1 1 d .
C15 C 0.3910(9) 0.5270(4) 0.3341(5) 0.088(4) Uani 1 1 d .
H15A H 0.4539 0.5509 0.3592 0.106 Uiso 1 1 calc R
H15B H 0.3190 0.5426 0.3404 0.106 Uiso 1 1 calc R
C16 C 0.3903(11) 0.5283(4) 0.2620(5) 0.100(4) Uani 1 1 d .
H16A H 0.4013 0.5683 0.2484 0.120 Uiso 1 1 calc R
H16B H 0.4522 0.5040 0.2541 0.120 Uiso 1 1 calc R
C17 C 0.2878(10) 0.4787(5) 0.1676(6) 0.107(4) Uani 1 1 d .
H17A H 0.3227 0.4401 0.1769 0.129 Uiso 1 1 calc R
H17B H 0.3352 0.5016 0.1454 0.129 Uiso 1 1 calc R
C18 C 0.1719(9) 0.4724(4) 0.1244(5) 0.090(3) Uani 1 1 d .
H18A H 0.1767 0.4494 0.0864 0.108 Uiso 1 1 calc R
H18B H 0.1239 0.4508 0.1474 0.108 Uiso 1 1 calc R
C19 C 0.0943(8) 0.5419(4) 0.0406(5) 0.054(3) Uani 1 1 d .
C20 C 0.0652(9) 0.5017(4) -0.0081(5) 0.069(3) Uani 1 1 d .
H20 H 0.0672 0.4620 0.0028 0.083 Uiso 1 1 calc R
C21 C 0.0332(10) 0.5170(5) -0.0721(5) 0.091(4) Uani 1 1 d .
H21 H 0.0129 0.4887 -0.1048 0.109 Uiso 1 1 calc R
C22 C 0.0318(11) 0.5790(6) -0.0877(5) 0.117(5) Uani 1 1 d .
H22 H 0.0117 0.5916 -0.1310 0.140 Uiso 1 1 calc R
C23 C 0.0607(10) 0.6187(4) -0.0375(5) 0.086(3) Uani 1 1 d .
H23 H 0.0576 0.6587 -0.0475 0.103 Uiso 1 1 calc R
C24 C 0.0924(10) 0.6029(5) 0.0240(5) 0.070(3) Uani 1 1 d .
C25 C 0.1183(9) 0.6516(4) 0.0741(5) 0.064(3) Uani 1 1 d .
C26 C 0.1567(10) 0.6824(4) 0.1878(5) 0.094(3) Uani 1 1 d .
H26A H 0.1303 0.7208 0.1700 0.112 Uiso 1 1 calc R
H26B H 0.2395 0.6850 0.2060 0.112 Uiso 1 1 calc R
C33 C 0.0603(10) 0.3860(6) 0.4043(6) 0.110(5) Uani 1 1 d .
H33 H 0.0418 0.3879 0.4446 0.132 Uiso 1 1 calc R
C34 C 0.0683(10) 0.4369(5) 0.3679(7) 0.110(4) Uani 1 1 d .
H34 H 0.0538 0.4734 0.3844 0.132 Uiso 1 1 calc R
C35 C 0.0964(11) 0.4350(7) 0.3093(6) 0.107(5) Uani 1 1 d .
H35 H 0.1076 0.4694 0.2876 0.129 Uiso 1 1 calc R
C36 C 0.1073(11) 0.3820(7) 0.2843(6) 0.112(4) Uani 1 1 d .
H36 H 0.1188 0.3794 0.2423 0.134 Uiso 1 1 calc R
C37 C 0.1020(8) 0.3323(5) 0.3181(5) 0.086(4) Uani 1 1 d .
H37 H 0.1131 0.2959 0.3004 0.103 Uiso 1 1 calc R
C38 C 0.0802(9) 0.3357(6) 0.3788(6) 0.086(4) Uani 1 1 d .
C39 C 0.0691(8) 0.2759(4) 0.4120(5) 0.077(3) Uani 1 1 d .
H39A H -0.0095 0.2617 0.3966 0.092 Uiso 1 1 calc R
H39B H 0.1197 0.2475 0.3989 0.092 Uiso 1 1 calc R
C40 C 0.1986(10) 0.2635(4) 0.5212(4) 0.057(3) Uani 1 1 d .
C41 C 0.2234(10) 0.2781(3) 0.5940(5) 0.067(3) Uani 1 1 d .
C42 C 0.3366(10) 0.2789(4) 0.6275(6) 0.090(4) Uani 1 1 d .
H42 H 0.3938 0.2690 0.6064 0.108 Uiso 1 1 calc R
C43 C 0.3666(12) 0.2948(7) 0.6942(6) 0.122(5) Uani 1 1 d .
H43 H 0.4437 0.2951 0.7175 0.147 Uiso 1 1 calc R
C44 C 0.2835(12) 0.3097(6) 0.7243(5) 0.102(4) Uani 1 1 d .
H44 H 0.3028 0.3228 0.7674 0.122 Uiso 1 1 calc R
C45 C 0.1690(11) 0.3052(6) 0.6900(6) 0.102(3) Uani 1 1 d .
H45 H 0.1119 0.3121 0.7120 0.122 Uiso 1 1 calc R
C46 C 0.1370(12) 0.2911(4) 0.6258(6) 0.074(3) Uani 1 1 d .
C47 C -0.0613(8) 0.3049(5) 0.6231(5) 0.084(3) Uani 1 1 d .
H47A H -0.0475 0.3445 0.6406 0.100 Uiso 1 1 calc R
H47B H -0.0642 0.2780 0.6584 0.100 Uiso 1 1 calc R
C48 C -0.1664(9) 0.3024(5) 0.5723(5) 0.097(3) Uani 1 1 d .
H48A H -0.1769 0.2627 0.5545 0.117 Uiso 1 1 calc R
H48B H -0.2311 0.3112 0.5909 0.117 Uiso 1 1 calc R
C49 C -0.2735(9) 0.3449(5) 0.4730(6) 0.088(3) Uani 1 1 d .
H49A H -0.3348 0.3544 0.4939 0.106 Uiso 1 1 calc R
H49B H -0.2898 0.3065 0.4524 0.106 Uiso 1 1 calc R
C50 C -0.2693(9) 0.3894(4) 0.4231(5) 0.082(3) Uani 1 1 d .
H50A H -0.1986 0.3855 0.4089 0.099 Uiso 1 1 calc R
H50B H -0.3343 0.3846 0.3854 0.099 Uiso 1 1 calc R
C51 C -0.2833(8) 0.4957(5) 0.4131(6) 0.076(3) Uani 1 1 d .
C52 C -0.2810(9) 0.4951(6) 0.3437(6) 0.105(4) Uani 1 1 d .
H52 H -0.2703 0.4598 0.3236 0.126 Uiso 1 1 calc R
C53 C -0.2948(11) 0.5471(8) 0.3086(7) 0.123(5) Uani 1 1 d .
H53 H -0.2913 0.5463 0.2650 0.148 Uiso 1 1 calc R
C54 C -0.3123(13) 0.5970(7) 0.3346(9) 0.138(6) Uani 1 1 d .
H54 H -0.3238 0.6316 0.3101 0.166 Uiso 1 1 calc R
C55 C -0.3136(10) 0.5972(5) 0.4000(7) 0.095(4) Uani 1 1 d .
H55 H -0.3252 0.6334 0.4180 0.114 Uiso 1 1 calc R
C56 C -0.2991(8) 0.5485(5) 0.4418(6) 0.076(3) Uani 1 1 d .
C57 C -0.3094(8) 0.5574(5) 0.5092(5) 0.069(3) Uani 1 1 d .
C58 C -0.3132(14) 0.5191(6) 0.6137(6) 0.167(7) Uani 1 1 d .
H58A H -0.3056 0.5602 0.6269 0.200 Uiso 1 1 calc R
H58B H -0.3909 0.5064 0.6132 0.200 Uiso 1 1 calc R
C59 C -0.2322(6) 0.4845(3) 0.6601(3) 0.146(4) Uani 1 1 d GU
C60 C -0.1217(7) 0.4936(3) 0.6995(3) 0.201(5) Uani 1 1 d GU
H60 H -0.0842 0.5292 0.6976 0.242 Uiso 1 1 calc R
C61 C -0.0674(7) 0.4495(4) 0.7418(3) 0.180(5) Uani 1 1 d GU
H61 H 0.0065 0.4555 0.7682 0.216 Uiso 1 1 calc R
C62 C -0.1236(7) 0.3962(3) 0.7447(3) 0.181(5) Uani 1 1 d GU
H62 H -0.0872 0.3667 0.7731 0.217 Uiso 1 1 calc R
C63 C -0.2340(7) 0.3871(3) 0.7053(3) 0.199(5) Uani 1 1 d GU
H63 H -0.2715 0.3515 0.7073 0.239 Uiso 1 1 calc R
C64 C -0.2883(6) 0.4313(3) 0.6630(3) 0.185(5) Uani 1 1 d GU
H64 H -0.3622 0.4252 0.6366 0.222 Uiso 1 1 calc R
C65 C 0.6494(6) 0.8334(3) 0.0119(3) 0.170(4) Uani 1 1 d GU
H65 H 0.6929 0.8008 0.0298 0.204 Uiso 1 1 calc R
C66 C 0.7031(6) 0.8876(3) 0.0099(3) 0.160(4) Uani 1 1 d GU
H66 H 0.7824 0.8911 0.0265 0.192 Uiso 1 1 calc R
C67 C 0.6380(7) 0.9364(3) -0.0168(3) 0.138(4) Uani 1 1 d GU
H67 H 0.6739 0.9726 -0.0181 0.166 Uiso 1 1 calc R
C68 C 0.5194(6) 0.9312(3) -0.0416(3) 0.166(4) Uani 1 1 d GU
H68 H 0.4759 0.9639 -0.0595 0.199 Uiso 1 1 calc R
C69 C 0.4658(6) 0.8771(3) -0.0396(2) 0.168(4) Uani 1 1 d GU
H69 H 0.3864 0.8735 -0.0562 0.201 Uiso 1 1 calc R
C70 C 0.5308(6) 0.8282(3) -0.0129(2) 0.137(4) Uani 1 1 d GU
C71 C 0.4608(13) 0.7737(6) -0.0049(7) 0.167(4) Uani 1 1 d U
H71A H 0.4164 0.7812 0.0270 0.200 Uiso 1 1 calc R
H71B H 0.5120 0.7407 0.0104 0.200 Uiso 1 1 calc R
C72 C 0.2708(13) 0.7540(5) -0.0854(7) 0.095(4) Uani 1 1 d .
C73 C 0.2149(12) 0.7195(4) -0.1468(5) 0.073(3) Uani 1 1 d .
C74 C 0.0945(14) 0.7196(5) -0.1681(7) 0.109(5) Uani 1 1 d .
H74 H 0.0508 0.7434 -0.1476 0.131 Uiso 1 1 calc R
C75 C 0.0400(13) 0.6833(9) -0.2212(9) 0.147(8) Uani 1 1 d .
H75 H -0.0400 0.6806 -0.2342 0.177 Uiso 1 1 calc R
C76 C 0.1031(17) 0.6544(8) -0.2508(8) 0.143(7) Uani 1 1 d .
H76 H 0.0658 0.6323 -0.2871 0.172 Uiso 1 1 calc R
C77 C 0.2109(15) 0.6533(5) -0.2351(6) 0.108(4) Uani 1 1 d .
H77 H 0.2498 0.6302 -0.2591 0.129 Uiso 1 1 calc R
C78 C 0.2753(12) 0.6867(5) -0.1811(5) 0.080(3) Uani 1 1 d .
C79 C 0.4570(14) 0.6511(6) -0.1929(7) 0.137(6) Uani 1 1 d .
H79A H 0.4332 0.6563 -0.2400 0.165 Uiso 1 1 calc R
H79B H 0.4450 0.6101 -0.1831 0.165 Uiso 1 1 calc R
C80 C 0.5812(13) 0.6665(6) -0.1686(7) 0.142(6) Uani 1 1 d .
H80A H 0.6269 0.6457 -0.1936 0.171 Uiso 1 1 calc R
H80B H 0.5925 0.7085 -0.1728 0.171 Uiso 1 1 calc R
C81 C 0.7325(11) 0.6660(5) -0.0733(7) 0.114(5) Uani 1 1 d .
H81A H 0.7394 0.7087 -0.0736 0.137 Uiso 1 1 calc R
H81B H 0.7820 0.6496 -0.0989 0.137 Uiso 1 1 calc R
C82 C 0.7674(10) 0.6444(5) -0.0068(7) 0.109(4) Uani 1 1 d .
H82A H 0.8439 0.6589 0.0143 0.130 Uiso 1 1 calc R
H82B H 0.7141 0.6581 0.0179 0.130 Uiso 1 1 calc R
C83 C 0.8037(8) 0.5484(4) 0.0460(5) 0.061(3) Uani 1 1 d .
C84 C 0.8105(8) 0.4863(4) 0.0415(5) 0.064(3) Uani 1 1 d .
C85 C 0.8417(8) 0.4531(4) 0.0955(5) 0.076(3) Uani 1 1 d .
H85 H 0.8421 0.4123 0.0916 0.091 Uiso 1 1 calc R
C86 C 0.8735(9) 0.4789(5) 0.1575(6) 0.089(3) Uani 1 1 d .
H86 H 0.9012 0.4561 0.1947 0.106 Uiso 1 1 calc R
C87 C 0.8626(10) 0.5390(6) 0.1619(5) 0.092(4) Uani 1 1 d .
H87 H 0.8771 0.5565 0.2030 0.110 Uiso 1 1 calc R
C88 C 0.8308(10) 0.5738(5) 0.1070(7) 0.098(4) Uani 1 1 d .
H88 H 0.8277 0.6145 0.1112 0.118 Uiso 1 1 calc R
C89 C 0.7764(9) 0.4562(5) -0.0265(5) 0.066(3) Uani 1 1 d .
C90 C 0.7009(14) 0.4605(5) -0.1437(6) 0.147(6) Uani 1 1 d .
H90A H 0.7220 0.4191 -0.1416 0.176 Uiso 1 1 calc R
H90B H 0.7469 0.4808 -0.1688 0.176 Uiso 1 1 calc R
C91 C 0.5798(16) 0.4665(7) -0.1764(9) 0.139(4) Uani 1 1 d U
C92 C 0.5407(15) 0.4950(6) -0.2377(8) 0.160(4) Uani 1 1 d U
H92 H 0.5943 0.5099 -0.2587 0.192 Uiso 1 1 calc R
C93 C 0.4222(17) 0.5011(7) -0.2672(8) 0.170(5) Uani 1 1 d U
H93 H 0.3980 0.5210 -0.3068 0.204 Uiso 1 1 calc R
C94 C 0.3498(15) 0.4799(7) -0.2402(9) 0.175(5) Uani 1 1 d U
H94 H 0.2713 0.4828 -0.2601 0.211 Uiso 1 1 calc R
C95 C 0.3895(16) 0.4503(7) -0.1772(9) 0.184(5) Uani 1 1 d U
H95 H 0.3374 0.4326 -0.1569 0.221 Uiso 1 1 calc R
C96 C 0.5046(16) 0.4494(6) -0.1488(8) 0.167(5) Uani 1 1 d U
H96 H 0.5289 0.4353 -0.1062 0.201 Uiso 1 1 calc R
N1 N 0.4084(6) 0.3559(3) 0.3229(4) 0.062(2) Uani 1 1 d .
H1A H 0.3978 0.3920 0.3103 0.075 Uiso 1 1 calc R
N2 N 0.1349(8) 0.6406(3) 0.1353(4) 0.082(3) Uani 1 1 d .
H2A H 0.1327 0.6041 0.1460 0.098 Uiso 1 1 calc R
N3 N 0.0980(7) 0.2792(3) 0.4836(4) 0.078(3) Uani 1 1 d .
H3A H 0.0463 0.2920 0.5021 0.094 Uiso 1 1 calc R
N4 N -0.2952(8) 0.5135(4) 0.5485(4) 0.104(3) Uani 1 1 d .
H4A H -0.2746 0.4800 0.5359 0.125 Uiso 1 1 calc R
N5 N 0.3789(11) 0.7591(6) -0.0722(6) 0.174(6) Uani 1 1 d .
H5A H 0.4108 0.7538 -0.1041 0.209 Uiso 1 1 calc R
N6 N 0.7259(8) 0.4845(4) -0.0782(4) 0.097(3) Uani 1 1 d .
H6 H 0.7054 0.5203 -0.0737 0.116 Uiso 1 1 calc R
N7 N -0.0932(11) 0.8116(5) -0.0849(5) 0.097(3) Uani 1 1 d .
N8 N -0.0531(11) 0.8306(6) 0.1121(6) 0.107(4) Uani 1 1 d .
N9 N 0.3131(15) 0.7972(8) 0.1460(9) 0.168(10) Uani 1 1 d .
N10 N 0.2869(11) 0.1680(5) 0.3127(6) 0.103(4) Uani 1 1 d .
N11 N 0.6309(10) 0.1456(6) 0.4184(6) 0.113(4) Uani 1 1 d .
N12 N 0.5749(11) 0.2134(6) 0.5855(7) 0.119(5) Uani 1 1 d .
O1 O 0.4181(5) 0.2919(3) 0.4047(3) 0.0720(19) Uani 1 1 d .
O2 O 0.4052(6) 0.4675(3) 0.3548(3) 0.075(2) Uani 1 1 d .
O3 O 0.2854(7) 0.5070(4) 0.2274(4) 0.110(3) Uani 1 1 d .
O4 O 0.1200(7) 0.5261(3) 0.1037(3) 0.103(3) Uani 1 1 d .
O5 O 0.1277(6) 0.7037(3) 0.0557(3) 0.089(2) Uani 1 1 d .
O6 O 0.2742(6) 0.2390(3) 0.4982(3) 0.074(2) Uani 1 1 d .
O7 O 0.0264(6) 0.2876(3) 0.5916(3) 0.087(2) Uani 1 1 d .
O8 O -0.1655(6) 0.3430(3) 0.5210(4) 0.080(2) Uani 1 1 d .
O9 O -0.2739(6) 0.4454(3) 0.4523(3) 0.082(2) Uani 1 1 d .
O10 O -0.3302(6) 0.6083(4) 0.5258(3) 0.089(2) Uani 1 1 d .
O11 O 0.2122(8) 0.7780(3) -0.0513(4) 0.112(3) Uani 1 1 d .
O12 O 0.3913(7) 0.6874(4) -0.1628(3) 0.099(2) Uani 1 1 d .
O13 O 0.6149(7) 0.6492(3) -0.1012(4) 0.093(2) Uani 1 1 d .
O14 O 0.7679(6) 0.5814(3) -0.0086(4) 0.088(2) Uani 1 1 d .
O15 O 0.8022(6) 0.4008(3) -0.0261(3) 0.083(2) Uani 1 1 d .
O16 O -0.0619(7) 0.7638(3) -0.0516(4) 0.090(2) Uani 1 1 d .
O17 O -0.1714(8) 0.8127(4) -0.1299(4) 0.136(3) Uani 1 1 d .
O18 O -0.0252(7) 0.8539(3) -0.0647(4) 0.098(3) Uani 1 1 d .
O19 O -0.0339(8) 0.7781(4) 0.0933(4) 0.104(3) Uani 1 1 d .
O20 O -0.1166(9) 0.8398(4) 0.1480(5) 0.134(4) Uani 1 1 d .
O21 O -0.0061(7) 0.8716(3) 0.0850(4) 0.101(3) Uani 1 1 d .
O22 O 0.2137(9) 0.8170(4) 0.1510(5) 0.115(4) Uani 1 1 d .
O23 O 0.3905(9) 0.7944(6) 0.1975(6) 0.231(6) Uani 1 1 d .
O24 O 0.3246(12) 0.7882(7) 0.0922(5) 0.158(5) Uani 1 1 d .
O25 O 0.2393(6) 0.1872(4) 0.3568(4) 0.090(2) Uani 1 1 d .
O26 O 0.2318(8) 0.1541(5) 0.2587(4) 0.159(5) Uani 1 1 d .
O27 O 0.3953(7) 0.1654(3) 0.3319(4) 0.103(3) Uani 1 1 d .
O28 O 0.6141(6) 0.1998(4) 0.4238(4) 0.106(2) Uani 1 1 d .
O29 O 0.7044(10) 0.1237(5) 0.3950(6) 0.191(6) Uani 1 1 d .
O30 O 0.5569(8) 0.1138(3) 0.4343(4) 0.117(3) Uani 1 1 d .
O31 O 0.5502(6) 0.2536(4) 0.5440(4) 0.092(2) Uani 1 1 d .
O32 O 0.6293(8) 0.2234(5) 0.6402(5) 0.162(5) Uani 1 1 d .
O33 O 0.5328(8) 0.1630(5) 0.5656(5) 0.123(4) Uani 1 1 d .

loop_
_atom_site_aniso_label
_atom_site_aniso_U_11
_atom_site_aniso_U_22
_atom_site_aniso_U_33
_atom_site_aniso_U_23
_atom_site_aniso_U_13
_atom_site_aniso_U_12
C27 0.123(11) 0.050(6) 0.060(8) 0.002(5) 0.050(8) -0.015(6)
C28 0.104(10) 0.081(9) 0.084(9) 0.019(7) 0.031(8) -0.007(8)
C29 0.118(11) 0.071(8) 0.096(10) -0.005(7) -0.007(10) -0.003(7)
C30 0.155(15) 0.083(9) 0.103(12) -0.030(8) 0.045(10) -0.019(8)
C31 0.212(19) 0.121(11) 0.133(13) 0.062(9) 0.074(13) 0.036(12)
C32 0.142(12) 0.120(10) 0.105(10) 0.050(8) 0.075(10) 0.031(8)
C1 0.115(6) 0.107(6) 0.094(5) -0.008(5) 0.022(5) 0.006(5)
C2 0.117(6) 0.109(6) 0.092(5) -0.029(5) 0.012(5) 0.019(6)
C3 0.104(6) 0.117(6) 0.103(6) -0.029(5) 0.035(5) -0.001(5)
C4 0.116(6) 0.125(6) 0.115(6) -0.013(5) 0.036(5) 0.008(5)
C5 0.118(6) 0.121(6) 0.112(6) 0.002(5) 0.032(5) 0.006(5)
C6 0.101(6) 0.080(6) 0.079(5) -0.020(5) 0.021(5) 0.002(5)
Pr1 0.0945(5) 0.0441(3) 0.0672(4) 0.0072(4) 0.0147(3) 0.0034(4)
Pr2 0.0641(4) 0.0584(4) 0.0871(4) 0.0133(4) 0.0218(3) 0.0017(4)
C7 0.099(9) 0.078(8) 0.053(6) -0.041(6) 0.021(6) -0.002(7)
C8 0.057(7) 0.046(7) 0.072(8) 0.005(6) 0.016(6) -0.013(5)
C9 0.039(6) 0.059(8) 0.080(8) 0.006(7) 0.018(6) 0.011(5)
C10 0.066(8) 0.061(7) 0.092(9) -0.004(7) 0.036(7) -0.015(5)
C11 0.146(12) 0.072(8) 0.091(9) -0.016(8) 0.049(8) 0.007(8)
C12 0.097(10) 0.075(9) 0.106(11) -0.031(8) 0.030(8) -0.005(7)
C13 0.107(10) 0.054(7) 0.071(8) 0.002(7) 0.010(8) -0.009(6)
C14 0.058(7) 0.050(7) 0.058(7) 0.003(6) 0.007(6) 0.000(5)
C15 0.111(9) 0.045(7) 0.087(8) -0.001(6) -0.016(7) -0.014(6)
C16 0.151(13) 0.073(8) 0.073(9) 0.021(6) 0.022(9) -0.015(7)
C17 0.120(11) 0.093(9) 0.088(9) -0.030(7) -0.014(8) 0.018(7)
C18 0.114(9) 0.047(7) 0.092(8) 0.019(6) -0.008(8) -0.008(6)
C19 0.076(7) 0.035(6) 0.051(7) 0.007(5) 0.013(6) 0.001(5)
C20 0.098(9) 0.052(6) 0.055(7) 0.007(6) 0.014(6) 0.008(6)
C21 0.137(11) 0.066(8) 0.069(9) 0.007(6) 0.023(8) 0.012(7)
C22 0.182(14) 0.123(11) 0.041(7) 0.021(8) 0.021(8) 0.028(10)
C23 0.144(11) 0.059(7) 0.052(7) 0.004(6) 0.023(7) 0.003(7)
C24 0.105(10) 0.069(8) 0.043(7) 0.012(6) 0.033(7) 0.031(6)
C25 0.103(9) 0.062(8) 0.035(6) 0.018(6) 0.033(6) 0.015(6)
C26 0.162(10) 0.046(7) 0.082(7) 0.002(6) 0.048(7) -0.017(7)
C33 0.143(12) 0.108(10) 0.074(9) 0.012(9) 0.020(8) 0.083(9)
C34 0.129(12) 0.082(9) 0.112(11) 0.006(8) 0.018(9) 0.023(7)
C35 0.129(12) 0.121(12) 0.063(9) 0.015(8) 0.007(8) -0.047(9)
C36 0.135(12) 0.121(12) 0.070(9) 0.016(10) 0.007(8) -0.008(10)
C37 0.080(8) 0.130(11) 0.047(7) 0.002(7) 0.014(6) -0.001(6)
C38 0.060(8) 0.117(11) 0.077(10) 0.046(8) 0.006(7) 0.007(7)
C39 0.071(8) 0.086(8) 0.068(8) -0.014(6) 0.007(6) -0.002(5)
C40 0.088(9) 0.040(5) 0.045(7) 0.007(5) 0.020(6) 0.005(5)
C41 0.070(8) 0.050(6) 0.067(8) 0.006(5) -0.008(7) -0.014(5)
C42 0.062(9) 0.107(10) 0.101(10) 0.010(7) 0.021(8) 0.005(6)
C43 0.095(11) 0.172(14) 0.084(10) -0.016(10) -0.010(9) -0.032(11)
C44 0.094(11) 0.131(10) 0.072(8) 0.003(9) 0.005(8) -0.013(10)
C45 0.094(10) 0.111(9) 0.105(10) 0.022(10) 0.035(9) 0.007(9)
C46 0.116(11) 0.057(7) 0.060(8) -0.004(6) 0.040(8) 0.019(7)
C47 0.060(7) 0.103(8) 0.088(8) -0.005(8) 0.020(7) 0.019(7)
C48 0.111(10) 0.090(8) 0.104(9) 0.003(9) 0.052(8) 0.003(9)
C49 0.079(9) 0.078(8) 0.109(10) -0.009(7) 0.024(8) -0.005(6)
C50 0.102(9) 0.069(7) 0.068(7) -0.018(6) 0.007(6) 0.026(6)
C51 0.061(7) 0.062(8) 0.104(10) -0.011(7) 0.019(7) 0.019(6)
C52 0.104(10) 0.129(12) 0.096(10) -0.064(9) 0.052(8) -0.011(8)
C53 0.118(12) 0.144(14) 0.120(13) 0.058(12) 0.051(10) 0.005(11)
C54 0.165(16) 0.115(13) 0.157(16) 0.012(12) 0.082(13) 0.024(11)
C55 0.091(10) 0.075(9) 0.124(12) 0.001(9) 0.039(9) 0.022(7)
C56 0.063(7) 0.064(8) 0.091(9) -0.016(7) 0.004(6) 0.006(6)
C57 0.064(7) 0.076(9) 0.059(8) -0.013(7) -0.002(6) 0.017(6)
C58 0.28(2) 0.153(13) 0.064(9) 0.025(8) 0.028(11) 0.136(13)
C59 0.156(7) 0.174(7) 0.138(7) -0.013(6) 0.092(6) 0.029(6)
C60 0.213(8) 0.229(8) 0.179(7) -0.012(6) 0.082(6) 0.044(7)
C61 0.204(7) 0.198(8) 0.157(7) -0.010(6) 0.082(6) 0.047(6)
C62 0.193(7) 0.206(7) 0.158(7) -0.013(6) 0.071(6) 0.043(6)
C63 0.214(8) 0.223(7) 0.178(7) -0.008(6) 0.081(6) 0.050(6)
C64 0.202(7) 0.202(8) 0.174(7) -0.023(6) 0.094(6) 0.062(6)
C65 0.167(7) 0.160(7) 0.174(6) 0.021(6) 0.028(6) -0.026(6)
C66 0.157(7) 0.151(7) 0.165(7) 0.002(6) 0.024(6) -0.034(6)
C67 0.133(7) 0.140(6) 0.142(6) 0.016(6) 0.032(6) -0.028(6)
C68 0.168(7) 0.158(6) 0.171(6) 0.006(6) 0.041(6) -0.030(6)
C69 0.167(7) 0.174(7) 0.162(6) 0.004(6) 0.041(6) -0.010(6)
C70 0.136(6) 0.137(6) 0.140(6) -0.001(5) 0.041(5) -0.041(5)
C71 0.173(7) 0.155(7) 0.171(7) 0.016(6) 0.041(6) -0.020(6)
C72 0.117(12) 0.067(8) 0.113(12) 0.006(8) 0.049(10) -0.052(8)
C73 0.096(11) 0.058(7) 0.060(8) 0.023(6) 0.009(8) -0.008(7)
C74 0.099(12) 0.135(12) 0.099(11) 0.075(9) 0.036(9) 0.005(8)
C75 0.071(11) 0.24(2) 0.113(15) 0.083(15) -0.014(10) -0.044(13)
C76 0.111(17) 0.222(19) 0.094(13) 0.011(11) 0.018(12) -0.066(14)
C77 0.135(13) 0.108(9) 0.088(10) -0.022(8) 0.044(10) -0.030(10)
C78 0.113(11) 0.064(8) 0.050(7) 0.008(6) -0.007(8) 0.010(8)
C79 0.161(16) 0.144(12) 0.123(12) 0.031(9) 0.067(13) 0.072(12)
C80 0.131(13) 0.173(14) 0.142(14) 0.059(11) 0.070(12) 0.064(11)
C81 0.082(10) 0.067(8) 0.213(16) 0.051(9) 0.073(11) 0.025(7)
C82 0.082(9) 0.059(8) 0.182(14) 0.020(8) 0.027(10) 0.020(6)
C83 0.057(7) 0.049(7) 0.082(8) -0.014(6) 0.025(6) 0.005(5)
C84 0.077(7) 0.053(7) 0.064(7) 0.005(6) 0.019(6) 0.002(5)
C85 0.089(8) 0.058(7) 0.071(8) -0.005(6) 0.000(7) -0.005(6)
C86 0.097(9) 0.071(8) 0.100(10) 0.007(7) 0.030(8) -0.002(7)
C87 0.117(10) 0.099(10) 0.066(8) -0.015(7) 0.035(8) 0.003(8)
C88 0.103(10) 0.078(8) 0.114(11) -0.033(8) 0.029(9) 0.012(7)
C89 0.079(8) 0.062(7) 0.055(7) -0.008(6) 0.013(6) 0.005(6)
C90 0.214(17) 0.133(11) 0.071(9) -0.024(8) -0.008(10) 0.093(11)
C91 0.162(7) 0.129(6) 0.134(7) -0.015(6) 0.050(6) 0.020(6)
C92 0.167(7) 0.162(7) 0.151(7) -0.038(6) 0.038(6) 0.032(6)
C93 0.179(7) 0.173(7) 0.155(7) -0.022(6) 0.036(6) 0.009(6)
C94 0.177(7) 0.170(7) 0.166(7) -0.021(6) 0.017(6) 0.006(6)
C95 0.192(7) 0.177(7) 0.180(7) -0.015(6) 0.041(6) 0.002(6)
C96 0.164(7) 0.155(7) 0.171(7) -0.017(6) 0.018(6) 0.016(6)
N1 0.084(6) 0.051(5) 0.054(5) 0.016(4) 0.023(5) 0.006(4)
N2 0.138(8) 0.031(5) 0.082(7) -0.011(5) 0.036(7) -0.004(5)
N3 0.079(7) 0.104(7) 0.048(5) 0.009(4) 0.008(5) 0.026(5)
N4 0.167(10) 0.083(7) 0.057(7) -0.008(5) 0.018(7) 0.049(7)
N5 0.124(11) 0.269(15) 0.140(11) -0.084(10) 0.054(9) -0.107(11)
N6 0.132(8) 0.082(6) 0.065(6) 0.014(6) 0.004(6) 0.060(6)
N7 0.156(11) 0.059(7) 0.069(7) 0.005(7) 0.013(7) 0.020(9)
N8 0.106(10) 0.132(12) 0.075(9) 0.001(8) 0.006(7) -0.012(9)
N9 0.124(15) 0.142(14) 0.184(18) 0.095(17) -0.062(18) -0.048(12)
N10 0.103(10) 0.142(10) 0.081(9) 0.028(7) 0.055(8) 0.032(8)
N11 0.072(9) 0.111(11) 0.160(11) 0.038(9) 0.033(8) 0.002(8)
N12 0.091(10) 0.135(13) 0.116(11) 0.059(10) -0.003(8) 0.003(8)
O1 0.086(5) 0.049(5) 0.087(5) 0.010(4) 0.032(4) 0.006(3)
O2 0.101(6) 0.045(4) 0.065(5) 0.010(4) -0.005(4) -0.004(4)
O3 0.091(6) 0.146(7) 0.078(6) 0.007(5) -0.005(5) -0.032(5)
O4 0.181(9) 0.045(5) 0.061(5) 0.010(4) -0.011(5) 0.018(5)
O5 0.155(7) 0.040(4) 0.081(5) 0.016(4) 0.049(4) 0.017(4)
O6 0.054(5) 0.094(5) 0.075(5) 0.007(4) 0.016(4) -0.002(4)
O7 0.053(5) 0.132(7) 0.073(5) -0.006(4) 0.007(4) 0.009(4)
O8 0.067(5) 0.077(5) 0.096(6) 0.001(4) 0.019(5) 0.007(4)
O9 0.086(5) 0.073(5) 0.081(5) -0.016(4) 0.010(4) 0.016(4)
O10 0.092(6) 0.093(6) 0.086(6) -0.013(5) 0.031(5) 0.024(4)
O11 0.173(9) 0.073(5) 0.114(7) 0.000(4) 0.078(6) -0.025(5)
O12 0.090(6) 0.101(6) 0.102(6) 0.014(5) 0.019(5) 0.029(6)
O13 0.094(7) 0.088(5) 0.104(6) 0.031(5) 0.040(5) 0.019(4)
O14 0.115(6) 0.058(5) 0.086(5) 0.007(4) 0.013(5) 0.022(4)
O15 0.104(6) 0.049(5) 0.088(5) -0.004(4) 0.008(4) 0.004(4)
O16 0.120(7) 0.064(5) 0.078(5) 0.009(4) 0.011(5) -0.018(5)
O17 0.140(8) 0.127(7) 0.102(6) 0.027(6) -0.045(6) 0.018(7)
O18 0.110(7) 0.057(5) 0.105(6) 0.005(5) -0.015(5) -0.005(4)
O19 0.145(8) 0.077(5) 0.099(7) -0.001(5) 0.046(6) -0.035(5)
O20 0.145(10) 0.157(8) 0.118(8) -0.007(6) 0.067(7) 0.012(6)
O21 0.117(7) 0.084(6) 0.105(6) 0.008(5) 0.032(5) 0.027(5)
O22 0.160(9) 0.091(7) 0.077(6) 0.012(5) -0.004(8) -0.021(7)
O23 0.147(10) 0.273(14) 0.206(11) 0.118(11) -0.086(8) -0.043(10)
O24 0.122(9) 0.185(11) 0.174(11) 0.081(11) 0.049(10) 0.034(7)
O25 0.069(5) 0.103(6) 0.095(5) -0.008(6) 0.015(4) -0.002(5)
O26 0.108(8) 0.280(12) 0.084(7) -0.057(7) 0.013(6) 0.000(7)
O27 0.077(6) 0.130(7) 0.114(7) -0.013(5) 0.046(6) 0.010(5)
O28 0.082(5) 0.077(5) 0.165(7) 0.026(6) 0.042(5) -0.006(5)
O29 0.158(11) 0.165(9) 0.298(15) 0.014(9) 0.147(11) 0.041(8)
O30 0.119(8) 0.065(6) 0.177(9) 0.021(5) 0.053(7) 0.039(5)
O31 0.057(5) 0.114(6) 0.098(6) 0.016(5) 0.009(5) -0.015(4)
O32 0.113(8) 0.234(13) 0.096(7) 0.026(7) -0.052(6) -0.013(7)
O33 0.088(7) 0.127(8) 0.147(9) 0.062(7) 0.017(6) 0.016(6)

loop_
_atom_type_symbol
_atom_type_description
_atom_type_scat_dispersion_real
_atom_type_scat_dispersion_imag
_atom_type_scat_source
C C 0.0033 0.0016 'International Tables Vol C Tables 4.2.6.8 and 6.1.1.4'
H H 0.0000 0.0000 'International Tables Vol C Tables 4.2.6.8 and 6.1.1.4'
N N 0.0061 0.0033 'International Tables Vol C Tables 4.2.6.8 and 6.1.1.4'
O O 0.0106 0.0060 'International Tables Vol C Tables 4.2.6.8 and 6.1.1.4'
Pr Pr -0.2180 2.8214 'International Tables Vol C Tables 4.2.6.8 and 6.1.1.4'

loop_
_geom_angle_atom_site_label_1
_geom_angle_atom_site_label_2
_geom_angle_atom_site_label_3
_geom_angle
_geom_angle_site_symmetry_1
_geom_angle_site_symmetry_3
C28 C27 C32 120.0 . .
C28 C27 C26 115.7(9) . .
C32 C27 C26 124.2(9) . .
C27 C28 C29 120.0 . .
C27 C28 H28 120.0 . .
C29 C28 H28 120.0 . .
C30 C29 C28 120.0 . .
C30 C29 H29 120.0 . .
C28 C29 H29 120.0 . .
C29 C30 C31 120.0 . .
C29 C30 H30 120.0 . .
C31 C30 H30 120.0 . .
C32 C31 C30 120.0 . .
C32 C31 H31 120.0 . .
C30 C31 H31 120.0 . .
C31 C32 C27 120.0 . .
C31 C32 H32 120.0 . .
C27 C32 H32 120.0 . .
C2 C1 C6 120.0 . .
C2 C1 H1 120.0 . .
C6 C1 H1 120.0 . .
C1 C2 C3 120.0 . .
C1 C2 H2 120.0 . .
C3 C2 H2 120.0 . .
C2 C3 C4 120.0 . .
C2 C3 H3 120.0 . .
C4 C3 H3 120.0 . .
C5 C4 C3 120.0 . .
C5 C4 H4 120.0 . .
C3 C4 H4 120.0 . .
C6 C5 C4 120.0 . .
C6 C5 H5 120.0 . .
C4 C5 H5 120.0 . .
C5 C6 C1 120.0 . .
C5 C6 C7 117.3(8) . .
C1 C6 C7 122.3(8) . .
O5 Pr1 O11 84.2(2) . .
O5 Pr1 O15 153.8(2) . 2_655
O11 Pr1 O15 85.8(2) . 2_655
O5 Pr1 O22 84.4(3) . .
O11 Pr1 O22 125.2(3) . .
O15 Pr1 O22 81.8(3) 2_655 .
O5 Pr1 O24 75.5(4) . .
O11 Pr1 O24 75.2(3) . .
O15 Pr1 O24 78.6(4) 2_655 .
O22 Pr1 O24 50.0(4) . .
O5 Pr1 O19 70.3(3) . .
O11 Pr1 O19 147.2(3) . .
O15 Pr1 O19 125.8(3) 2_655 .
O22 Pr1 O19 73.8(3) . .
O24 Pr1 O19 115.9(3) . .
O5 Pr1 O18 126.1(2) . .
O11 Pr1 O18 82.9(3) . .
O15 Pr1 O18 76.4(2) 2_655 .
O22 Pr1 O18 142.9(3) . .
O24 Pr1 O18 147.7(3) . .
O19 Pr1 O18 95.3(3) . .
O5 Pr1 O21 119.2(3) . .
O11 Pr1 O21 154.7(3) . .
O15 Pr1 O21 76.5(3) 2_655 .
O22 Pr1 O21 70.4(3) . .
O24 Pr1 O21 117.7(4) . .
O19 Pr1 O21 50.0(3) . .
O18 Pr1 O21 75.5(3) . .
O5 Pr1 O16 77.7(2) . .
O11 Pr1 O16 83.0(3) . .
O15 Pr1 O16 125.0(2) 2_655 .
O22 Pr1 O16 144.8(3) . .
O24 Pr1 O16 146.8(4) . .
O19 Pr1 O16 71.8(3) . .
O18 Pr1 O16 48.9(2) . .
O21 Pr1 O16 92.4(3) . .
O10 Pr2 O1 153.1(2) 2_546 .
O10 Pr2 O6 80.8(3) 2_546 .
O1 Pr2 O6 82.0(2) . .
O10 Pr2 O28 124.8(3) 2_546 .
O1 Pr2 O28 78.0(2) . .
O6 Pr2 O28 150.8(2) . .
O10 Pr2 O27 92.0(2) 2_546 .
O1 Pr2 O27 81.9(2) . .
O6 Pr2 O27 126.6(2) . .
O28 Pr2 O27 71.2(3) . .
O10 Pr2 O25 76.0(3) 2_546 .
O1 Pr2 O25 80.3(2) . .
O6 Pr2 O25 78.0(2) . .
O28 Pr2 O25 118.7(3) . .
O27 Pr2 O25 49.2(2) . .
O10 Pr2 O30 76.1(3) 2_546 .
O1 Pr2 O30 123.6(3) . .
O6 Pr2 O30 154.3(3) . .
O28 Pr2 O30 48.9(3) . .
O27 Pr2 O30 66.1(3) . .
O25 Pr2 O30 106.9(3) . .
O10 Pr2 O31 119.4(2) 2_546 .
O1 Pr2 O31 77.5(2) . .
O6 Pr2 O31 80.5(2) . .
O28 Pr2 O31 74.7(2) . .
O27 Pr2 O31 143.1(2) . .
O25 Pr2 O31 150.9(3) . .
O30 Pr2 O31 101.0(3) . .
O10 Pr2 O33 73.8(3) 2_546 .
O1 Pr2 O33 126.5(3) . .
O6 Pr2 O33 89.4(3) . .
O28 Pr2 O33 85.8(3) . .
O27 Pr2 O33 139.3(3) . .
O25 Pr2 O33 148.7(3) . .
O30 Pr2 O33 73.4(3) . .
O31 Pr2 O33 49.0(3) . .
N1 C7 C6 111.4(8) . .
N1 C7 H7A 109.3 . .
C6 C7 H7A 109.3 . .
N1 C7 H7B 109.3 . .
C6 C7 H7B 109.3 . .
H7A C7 H7B 108.0 . .
O1 C8 N1 118.3(9) . .
O1 C8 C9 118.9(9) . .
N1 C8 C9 122.7(9) . .
C10 C9 C14 118.6(10) . .
C10 C9 C8 119.2(10) . .
C14 C9 C8 122.2(10) . .
C9 C10 C11 124.4(11) . .
C9 C10 H10 117.8 . .
C11 C10 H10 117.8 . .
C12 C11 C10 113.6(11) . .
C12 C11 H11 123.2 . .
C10 C11 H11 123.2 . .
C13 C12 C11 126.0(11) . .
C13 C12 H12 117.0 . .
C11 C12 H12 117.0 . .
C12 C13 C14 118.4(11) . .
C12 C13 H13 120.8 . .
C14 C13 H13 120.8 . .
O2 C14 C13 122.1(10) . .
O2 C14 C9 118.8(10) . .
C13 C14 C9 119.1(10) . .
O2 C15 C16 107.3(8) . .
O2 C15 H15A 110.3 . .
C16 C15 H15A 110.3 . .
O2 C15 H15B 110.3 . .
C16 C15 H15B 110.3 . .
H15A C15 H15B 108.5 . .
O3 C16 C15 107.5(10) . .
O3 C16 H16A 110.2 . .
C15 C16 H16A 110.2 . .
O3 C16 H16B 110.2 . .
C15 C16 H16B 110.2 . .
H16A C16 H16B 108.5 . .
O3 C17 C18 111.8(10) . .
O3 C17 H17A 109.3 . .
C18 C17 H17A 109.3 . .
O3 C17 H17B 109.3 . .
C18 C17 H17B 109.3 . .
H17A C17 H17B 107.9 . .
O4 C18 C17 112.9(8) . .
O4 C18 H18A 109.0 . .
C17 C18 H18A 109.0 . .
O4 C18 H18B 109.0 . .
C17 C18 H18B 109.0 . .
H18A C18 H18B 107.8 . .
O4 C19 C20 121.9(9) . .
O4 C19 C24 119.3(9) . .
C20 C19 C24 118.8(9) . .
C21 C20 C19 122.7(10) . .
C21 C20 H20 118.6 . .
C19 C20 H20 118.6 . .
C20 C21 C22 117.5(10) . .
C20 C21 H21 121.3 . .
C22 C21 H21 121.3 . .
C23 C22 C21 118.6(10) . .
C23 C22 H22 120.7 . .
C21 C22 H22 120.7 . .
C24 C23 C22 122.9(10) . .
C24 C23 H23 118.6 . .
C22 C23 H23 118.6 . .
C23 C24 C19 119.5(10) . .
C23 C24 C25 116.9(10) . .
C19 C24 C25 123.5(9) . .
O5 C25 N2 119.4(10) . .
O5 C25 C24 119.5(9) . .
N2 C25 C24 121.1(9) . .
N2 C26 C27 115.1(7) . .
N2 C26 H26A 108.5 . .
C27 C26 H26A 108.5 . .
N2 C26 H26B 108.5 . .
C27 C26 H26B 108.5 . .
H26A C26 H26B 107.5 . .
C38 C33 C34 116.7(12) . .
C38 C33 H33 121.7 . .
C34 C33 H33 121.7 . .
C35 C34 C33 122.4(12) . .
C35 C34 H34 118.8 . .
C33 C34 H34 118.8 . .
C36 C35 C34 117.4(13) . .
C36 C35 H35 121.3 . .
C34 C35 H35 121.3 . .
C35 C36 C37 121.6(13) . .
C35 C36 H36 119.2 . .
C37 C36 H36 119.2 . .
C36 C37 C38 119.6(12) . .
C36 C37 H37 120.2 . .
C38 C37 H37 120.2 . .
C33 C38 C37 121.9(11) . .
C33 C38 C39 122.2(13) . .
C37 C38 C39 115.6(13) . .
N3 C39 C38 113.4(8) . .
N3 C39 H39A 108.9 . .
C38 C39 H39A 108.9 . .
N3 C39 H39B 108.9 . .
C38 C39 H39B 108.9 . .
H39A C39 H39B 107.7 . .
O6 C40 N3 121.7(9) . .
O6 C40 C41 120.3(10) . .
N3 C40 C41 118.0(10) . .
C42 C41 C46 120.5(11) . .
C42 C41 C40 116.4(12) . .
C46 C41 C40 123.1(10) . .
C41 C42 C43 119.6(11) . .
C41 C42 H42 120.2 . .
C43 C42 H42 120.2 . .
C44 C43 C42 119.9(12) . .
C44 C43 H43 120.0 . .
C42 C43 H43 120.0 . .
C43 C44 C45 119.1(12) . .
C43 C44 H44 120.5 . .
C45 C44 H44 120.5 . .
C46 C45 C44 122.6(12) . .
C46 C45 H45 118.7 . .
C44 C45 H45 118.7 . .
O7 C46 C45 123.3(11) . .
O7 C46 C41 118.5(10) . .
C45 C46 C41 118.2(12) . .
O7 C47 C48 104.6(8) . .
O7 C47 H47A 110.8 . .
C48 C47 H47A 110.8 . .
O7 C47 H47B 110.8 . .
C48 C47 H47B 110.8 . .
H47A C47 H47B 108.9 . .
O8 C48 C47 111.7(10) . .
O8 C48 H48A 109.3 . .
C47 C48 H48A 109.3 . .
O8 C48 H48B 109.3 . .
C47 C48 H48B 109.3 . .
H48A C48 H48B 107.9 . .
O8 C49 C50 110.0(9) . .
O8 C49 H49A 109.7 . .
C50 C49 H49A 109.7 . .
O8 C49 H49B 109.7 . .
C50 C49 H49B 109.7 . .
H49A C49 H49B 108.2 . .
O9 C50 C49 107.2(8) . .
O9 C50 H50A 110.3 . .
C49 C50 H50A 110.3 . .
O9 C50 H50B 110.3 . .
C49 C50 H50B 110.3 . .
H50A C50 H50B 108.5 . .
C56 C51 O9 116.8(11) . .
C56 C51 C52 119.0(11) . .
O9 C51 C52 124.2(10) . .
C53 C52 C51 119.8(11) . .
C53 C52 H52 120.1 . .
C51 C52 H52 120.1 . .
C54 C53 C52 121.9(16) . .
C54 C53 H53 119.1 . .
C52 C53 H53 119.1 . .
C53 C54 C55 117.8(16) . .
C53 C54 H54 121.1 . .
C55 C54 H54 121.1 . .
C54 C55 C56 126.6(12) . .
C54 C55 H55 116.7 . .
C56 C55 H55 116.7 . .
C51 C56 C55 114.8(11) . .
C51 C56 C57 126.7(12) . .
C55 C56 C57 118.3(11) . .
O10 C57 N4 122.8(11) . .
O10 C57 C56 117.9(11) . .
N4 C57 C56 119.3(11) . .
C59 C58 N4 111.5(9) . .
C59 C58 H58A 109.3 . .
N4 C58 H58A 109.3 . .
C59 C58 H58B 109.3 . .
N4 C58 H58B 109.3 . .
H58A C58 H58B 108.0 . .
C60 C59 C64 120.0 . .
C60 C59 C58 135.3(8) . .
C64 C59 C58 104.7(8) . .
C59 C60 C61 120.0 . .
C59 C60 H60 120.0 . .
C61 C60 H60 120.0 . .
C62 C61 C60 120.0 . .
C62 C61 H61 120.0 . .
C60 C61 H61 120.0 . .
C61 C62 C63 120.0 . .
C61 C62 H62 120.0 . .
C63 C62 H62 120.0 . .
C62 C63 C64 120.0 . .
C62 C63 H63 120.0 . .
C64 C63 H63 120.0 . .
C63 C64 C59 120.0 . .
C63 C64 H64 120.0 . .
C59 C64 H64 120.0 . .
C66 C65 C70 120.0 . .
C66 C65 H65 120.0 . .
C70 C65 H65 120.0 . .
C65 C66 C67 120.0 . .
C65 C66 H66 120.0 . .
C67 C66 H66 120.0 . .
C68 C67 C66 120.0 . .
C68 C67 H67 120.0 . .
C66 C67 H67 120.0 . .
C67 C68 C69 120.0 . .
C67 C68 H68 120.0 . .
C69 C68 H68 120.0 . .
C70 C69 C68 120.0 . .
C70 C69 H69 120.0 . .
C68 C69 H69 120.0 . .
C69 C70 C65 120.0 . .
C69 C70 C71 115.1(7) . .
C65 C70 C71 124.4(7) . .
C70 C71 N5 108.1(10) . .
C70 C71 H71A 110.1 . .
N5 C71 H71A 110.1 . .
C70 C71 H71B 110.1 . .
N5 C71 H71B 110.1 . .
H71A C71 H71B 108.4 . .
O11 C72 N5 121.8(14) . .
O11 C72 C73 121.6(13) . .
N5 C72 C73 116.6(14) . .
C78 C73 C74 118.0(12) . .
C78 C73 C72 123.6(13) . .
C74 C73 C72 118.4(14) . .
C73 C74 C75 119.4(14) . .
C73 C74 H74 120.3 . .
C75 C74 H74 120.3 . .
C76 C75 C74 118.4(18) . .
C76 C75 H75 120.8 . .
C74 C75 H75 120.8 . .
C77 C76 C75 125(2) . .
C77 C76 H76 117.4 . .
C75 C76 H76 117.4 . .
C76 C77 C78 121.3(16) . .
C76 C77 H77 119.3 . .
C78 C77 H77 119.3 . .
O12 C78 C73 119.1(12) . .
O12 C78 C77 123.4(14) . .
C73 C78 C77 117.5(13) . .
O12 C79 C80 109.4(13) . .
O12 C79 H79A 109.8 . .
C80 C79 H79A 109.8 . .
O12 C79 H79B 109.8 . .
C80 C79 H79B 109.8 . .
H79A C79 H79B 108.2 . .
O13 C80 C79 106.8(11) . .
O13 C80 H80A 110.4 . .
C79 C80 H80A 110.4 . .
O13 C80 H80B 110.4 . .
C79 C80 H80B 110.4 . .
H80A C80 H80B 108.6 . .
O13 C81 C82 109.0(10) . .
O13 C81 H81A 109.9 . .
C82 C81 H81A 109.9 . .
O13 C81 H81B 109.9 . .
C82 C81 H81B 109.9 . .
H81A C81 H81B 108.3 . .
O14 C82 C81 108.5(10) . .
O14 C82 H82A 110.0 . .
C81 C82 H82A 110.0 . .
O14 C82 H82B 110.0 . .
C81 C82 H82B 110.0 . .
H82A C82 H82B 108.4 . .
O14 C83 C88 121.2(9) . .
O14 C83 C84 120.3(9) . .
C88 C83 C84 118.5(10) . .
C85 C84 C83 120.7(10) . .
C85 C84 C89 119.5(9) . .
C83 C84 C89 119.7(9) . .
C84 C85 C86 121.0(10) . .
C84 C85 H85 119.5 . .
C86 C85 H85 119.5 . .
C87 C86 C85 118.0(10) . .
C87 C86 H86 121.0 . .
C85 C86 H86 121.0 . .
C88 C87 C86 121.6(11) . .
C88 C87 H87 119.2 . .
C86 C87 H87 119.2 . .
C83 C88 C87 120.0(10) . .
C83 C88 H88 120.0 . .
C87 C88 H88 120.0 . .
N6 C89 O15 123.6(9) . .
N6 C89 C84 121.8(9) . .
O15 C89 C84 114.6(9) . .
N6 C90 C91 111.3(12) . .
N6 C90 H90A 109.4 . .
C91 C90 H90A 109.4 . .
N6 C90 H90B 109.4 . .
C91 C90 H90B 109.4 . .
H90A C90 H90B 108.0 . .
C96 C91 C92 117(2) . .
C96 C91 C90 120.0(19) . .
C92 C91 C90 122.8(17) . .
C93 C92 C91 121.2(17) . .
C93 C92 H92 119.4 . .
C91 C92 H92 119.4 . .
C94 C93 C92 119.9(19) . .
C94 C93 H93 120.0 . .
C92 C93 H93 120.0 . .
C93 C94 C95 119.2(18) . .
C93 C94 H94 120.4 . .
C95 C94 H94 120.4 . .
C96 C95 C94 118.3(17) . .
C96 C95 H95 120.9 . .
C94 C95 H95 120.9 . .
C91 C96 C95 124(2) . .
C91 C96 H96 118.0 . .
C95 C96 H96 118.0 . .
C8 N1 C7 127.9(8) . .
C8 N1 H1A 116.1 . .
C7 N1 H1A 116.1 . .
C25 N2 C26 127.1(8) . .
C25 N2 H2A 116.5 . .
C26 N2 H2A 116.5 . .
C40 N3 C39 123.7(8) . .
C40 N3 H3A 118.2 . .
C39 N3 H3A 118.2 . .
C57 N4 C58 121.2(9) . .
C57 N4 H4A 119.4 . .
C58 N4 H4A 119.4 . .
C72 N5 C71 127.2(13) . .
C72 N5 H5A 116.4 . .
C71 N5 H5A 116.4 . .
C89 N6 C90 124.5(9) . .
C89 N6 H6 117.8 . .
C90 N6 H6 117.8 . .
O17 N7 O18 125.7(12) . .
O17 N7 O16 122.0(13) . .
O18 N7 O16 112.2(10) . .
O20 N8 O21 124.1(14) . .
O20 N8 O19 122.2(13) . .
O21 N8 O19 113.4(13) . .
O24 N9 O23 126(2) . .
O24 N9 O22 117.5(19) . .
O23 N9 O22 116(2) . .
O26 N10 O27 124.6(12) . .
O26 N10 O25 122.4(12) . .
O27 N10 O25 113.0(11) . .
O29 N11 O30 120.2(14) . .
O29 N11 O28 125.9(12) . .
O30 N11 O28 113.6(12) . .
O32 N12 O31 120.9(15) . .
O32 N12 O33 124.2(13) . .
O31 N12 O33 114.8(13) . .
C8 O1 Pr2 173.0(6) . .
C14 O2 C15 119.9(8) . .
C16 O3 C17 114.3(9) . .
C19 O4 C18 121.5(8) . .
C25 O5 Pr1 169.0(6) . .
C40 O6 Pr2 177.3(6) . .
C46 O7 C47 118.3(8) . .
C48 O8 C49 112.4(8) . .
C51 O9 C50 118.8(8) . .
C57 O10 Pr2 164.9(7) . 2_556
C72 O11 Pr1 166.2(8) . .
C78 O12 C79 121.4(11) . .
C80 O13 C81 109.9(10) . .
C83 O14 C82 122.3(9) . .
C89 O15 Pr1 168.8(6) . 2_645
N7 O16 Pr1 98.4(7) . .
N7 O18 Pr1 100.5(7) . .
N8 O19 Pr1 98.0(8) . .
N8 O21 Pr1 97.5(8) . .
N9 O22 Pr1 94.7(11) . .
N9 O24 Pr1 97.2(14) . .
N10 O25 Pr2 98.2(7) . .
N10 O27 Pr2 99.4(7) . .
N11 O28 Pr2 99.3(7) . .
N11 O30 Pr2 97.8(8) . .
N12 O31 Pr2 99.0(9) . .
N12 O33 Pr2 97.2(8) . .

loop_
_geom_bond_atom_site_label_1
_geom_bond_atom_site_label_2
_geom_bond_distance
_geom_bond_site_symmetry_2
C27 C28 1.3900 .
C27 C32 1.3900 .
C27 C26 1.470(10) .
C28 C29 1.3900 .
C28 H28 0.9300 .
C29 C30 1.3900 .
C29 H29 0.9300 .
C30 C31 1.3900 .
C30 H30 0.9300 .
C31 C32 1.3900 .
C31 H31 0.9300 .
C32 H32 0.9300 .
C1 C2 1.3900 .
C1 C6 1.3900 .
C1 H1 0.9300 .
C2 C3 1.3900 .
C2 H2 0.9300 .
C3 C4 1.3900 .
C3 H3 0.9300 .
C4 C5 1.3900 .
C4 H4 0.9300 .
C5 C6 1.3900 .
C5 H5 0.9300 .
C6 C7 1.494(10) .
Pr1 O5 2.347(7) .
Pr1 O11 2.385(9) .
Pr1 O15 2.395(7) 2_655
Pr1 O22 2.514(10) .
Pr1 O24 2.525(13) .
Pr1 O19 2.548(8) .
Pr1 O18 2.554(7) .
Pr1 O21 2.562(8) .
Pr1 O16 2.577(7) .
Pr2 O10 2.365(8) 2_546
Pr2 O1 2.388(6) .
Pr2 O6 2.430(7) .
Pr2 O28 2.521(6) .
Pr2 O27 2.539(8) .
Pr2 O25 2.550(7) .
Pr2 O30 2.551(7) .
Pr2 O31 2.551(7) .
Pr2 O33 2.571(10) .
C7 N1 1.419(10) .
C7 H7A 0.9700 .
C7 H7B 0.9700 .
C8 O1 1.282(9) .
C8 N1 1.320(10) .
C8 C9 1.505(13) .
C9 C10 1.353(13) .
C9 C14 1.384(12) .
C10 C11 1.377(12) .
C10 H10 0.9300 .
C11 C12 1.357(13) .
C11 H11 0.9300 .
C12 C13 1.341(13) .
C12 H12 0.9300 .
C13 C14 1.377(12) .
C13 H13 0.9300 .
C14 O2 1.343(10) .
C15 O2 1.416(10) .
C15 C16 1.518(12) .
C15 H15A 0.9700 .
C15 H15B 0.9700 .
C16 O3 1.372(11) .
C16 H16A 0.9700 .
C16 H16B 0.9700 .
C17 O3 1.423(11) .
C17 C18 1.464(12) .
C17 H17A 0.9700 .
C17 H17B 0.9700 .
C18 O4 1.389(10) .
C18 H18A 0.9700 .
C18 H18B 0.9700 .
C19 O4 1.336(10) .
C19 C20 1.353(11) .
C19 C24 1.425(12) .
C20 C21 1.353(12) .
C20 H20 0.9300 .
C21 C22 1.441(13) .
C21 H21 0.9300 .
C22 C23 1.367(13) .
C22 H22 0.9300 .
C23 C24 1.307(12) .
C23 H23 0.9300 .
C24 C25 1.505(13) .
C25 O5 1.258(10) .
C25 N2 1.280(10) .
C26 N2 1.432(10) .
C26 H26A 0.9700 .
C26 H26B 0.9700 .
C33 C38 1.308(13) .
C33 C34 1.404(14) .
C33 H33 0.9300 .
C34 C35 1.358(14) .
C34 H34 0.9300 .
C35 C36 1.333(14) .
C35 H35 0.9300 .
C36 C37 1.343(13) .
C36 H36 0.9300 .
C37 C38 1.370(13) .
C37 H37 0.9300 .
C38 C39 1.547(12) .
C39 N3 1.463(10) .
C39 H39A 0.9700 .
C39 H39B 0.9700 .
C40 O6 1.256(10) .
C40 N3 1.314(10) .
C40 C41 1.525(12) .
C41 C42 1.363(13) .
C41 C46 1.395(12) .
C42 C43 1.409(14) .
C42 H42 0.9300 .
C43 C44 1.348(14) .
C43 H43 0.9300 .
C44 C45 1.384(13) .
C44 H44 0.9300 .
C45 C46 1.350(13) .
C45 H45 0.9300 .
C46 O7 1.342(12) .
C47 O7 1.429(9) .
C47 C48 1.435(11) .
C47 H47A 0.9700 .
C47 H47B 0.9700 .
C48 O8 1.424(11) .
C48 H48A 0.9700 .
C48 H48B 0.9700 .
C49 O8 1.430(11) .
C49 C50 1.467(11) .
C49 H49A 0.9700 .
C49 H49B 0.9700 .
C50 O9 1.418(9) .
C50 H50A 0.9700 .
C50 H50B 0.9700 .
C51 C56 1.376(12) .
C51 O9 1.396(11) .
C51 C52 1.470(14) .
C52 C53 1.379(14) .
C52 H52 0.9300 .
C53 C54 1.299(16) .
C53 H53 0.9300 .
C54 C55 1.382(16) .
C54 H54 0.9300 .
C55 C56 1.396(13) .
C55 H55 0.9300 .
C56 C57 1.469(13) .
C57 O10 1.248(11) .
C57 N4 1.281(11) .
C58 C59 1.428(11) .
C58 N4 1.449(12) .
C58 H58A 0.9700 .
C58 H58B 0.9700 .
C59 C60 1.3900 .
C59 C64 1.3900 .
C60 C61 1.3900 .
C60 H60 0.9300 .
C61 C62 1.3900 .
C61 H61 0.9300 .
C62 C63 1.3900 .
C62 H62 0.9300 .
C63 C64 1.3900 .
C63 H63 0.9300 .
C64 H64 0.9300 .
C65 C66 1.3900 .
C65 C70 1.3900 .
C65 H65 0.9300 .
C66 C67 1.3900 .
C66 H66 0.9300 .
C67 C68 1.3900 .
C67 H67 0.9300 .
C68 C69 1.3900 .
C68 H68 0.9300 .
C69 C70 1.3900 .
C69 H69 0.9300 .
C70 C71 1.526(13) .
C71 N5 1.547(16) .
C71 H71A 0.9700 .
C71 H71B 0.9700 .
C72 O11 1.248(13) .
C72 N5 1.258(14) .
C72 C73 1.517(15) .
C73 C78 1.364(13) .
C73 C74 1.397(15) .
C74 C75 1.410(18) .
C74 H74 0.9300 .
C75 C76 1.275(19) .
C75 H75 0.9300 .
C76 C77 1.249(17) .
C76 H76 0.9300 .
C77 C78 1.423(15) .
C77 H77 0.9300 .
C78 O12 1.345(12) .
C79 O12 1.394(12) .
C79 C80 1.487(16) .
C79 H79A 0.9700 .
C79 H79B 0.9700 .
C80 O13 1.432(13) .
C80 H80A 0.9700 .
C80 H80B 0.9700 .
C81 O13 1.435(12) .
C81 C82 1.445(14) .
C81 H81A 0.9700 .
C81 H81B 0.9700 .
C82 O14 1.429(11) .
C82 H82A 0.9700 .
C82 H82B 0.9700 .
C83 O14 1.350(10) .
C83 C88 1.371(12) .
C83 C84 1.415(11) .
C84 C85 1.337(11) .
C84 C89 1.547(12) .
C85 C86 1.396(12) .
C85 H85 0.9300 .
C86 C87 1.374(13) .
C86 H86 0.9300 .
C87 C88 1.374(13) .
C87 H87 0.9300 .
C88 H88 0.9300 .
C89 N6 1.281(11) .
C89 O15 1.292(10) .
C90 N6 1.444(12) .
C90 C91 1.448(18) .
C90 H90A 0.9700 .
C90 H90B 0.9700 .
C91 C96 1.248(18) .
C91 C92 1.416(17) .
C92 C93 1.406(17) .
C92 H92 0.9300 .
C93 C94 1.246(18) .
C93 H93 0.9300 .
C94 C95 1.459(18) .
C94 H94 0.9300 .
C95 C96 1.358(18) .
C95 H95 0.9300 .
C96 H96 0.9300 .
N1 H1A 0.8600 .
N2 H2A 0.8600 .
N3 H3A 0.8600 .
N4 H4A 0.8600 .
N5 H5A 0.8600 .
N6 H6 0.8600 .
N7 O17 1.155(10) .
N7 O18 1.261(12) .
N7 O16 1.295(10) .
N8 O20 1.217(12) .
N8 O21 1.289(12) .
N8 O19 1.294(12) .
N9 O24 1.193(19) .
N9 O23 1.242(17) .
N9 O22 1.300(19) .
N10 O26 1.207(12) .
N10 O27 1.260(12) .
N10 O25 1.281(10) .
N11 O29 1.216(13) .
N11 O30 1.252(11) .
N11 O28 1.254(12) .
N12 O32 1.197(14) .
N12 O31 1.247(12) .
N12 O33 1.277(13) .
O10 Pr2 2.365(8) 2_556
O15 Pr1 2.395(7) 2_645

loop_
_geom_torsion_atom_site_label_1
_geom_torsion_atom_site_label_2
_geom_torsion_atom_site_label_3
_geom_torsion_atom_site_label_4
_geom_torsion
_geom_torsion_site_symmetry_1
_geom_torsion_site_symmetry_4
C32 C27 C28 C29 0.0 . .
C26 C27 C28 C29 175.8(6) . .
C27 C28 C29 C30 0.0 . .
C28 C29 C30 C31 0.0 . .
C29 C30 C31 C32 0.0 . .
C30 C31 C32 C27 0.0 . .
C28 C27 C32 C31 0.0 . .
C26 C27 C32 C31 -175.4(7) . .
C6 C1 C2 C3 0.0 . .
C1 C2 C3 C4 0.0 . .
C2 C3 C4 C5 0.0 . .
C3 C4 C5 C6 0.0 . .
C4 C5 C6 C1 0.0 . .
C4 C5 C6 C7 172.9(7) . .
C2 C1 C6 C5 0.0 . .
C2 C1 C6 C7 -172.6(7) . .
C5 C6 C7 N1 -82.0(8) . .
C1 C6 C7 N1 90.7(9) . .
O1 C8 C9 C10 -5.2(14) . .
N1 C8 C9 C10 174.6(9) . .
O1 C8 C9 C14 175.6(8) . .
N1 C8 C9 C14 -4.6(14) . .
C14 C9 C10 C11 0.8(16) . .
C8 C9 C10 C11 -178.4(9) . .
C9 C10 C11 C12 -1.5(17) . .
C10 C11 C12 C13 1.3(18) . .
C11 C12 C13 C14 -0.3(19) . .
C12 C13 C14 O2 179.7(10) . .
C12 C13 C14 C9 -0.5(15) . .
C10 C9 C14 O2 -179.9(9) . .
C8 C9 C14 O2 -0.7(14) . .
C10 C9 C14 C13 0.3(14) . .
C8 C9 C14 C13 179.5(9) . .
O2 C15 C16 O3 74.9(11) . .
O3 C17 C18 O4 64.6(12) . .
O4 C19 C20 C21 176.5(10) . .
C24 C19 C20 C21 -0.6(16) . .
C19 C20 C21 C22 0.5(18) . .
C20 C21 C22 C23 -1.1(18) . .
C21 C22 C23 C24 2(2) . .
C22 C23 C24 C19 -2.0(19) . .
C22 C23 C24 C25 -178.3(11) . .
O4 C19 C24 C23 -175.9(11) . .
C20 C19 C24 C23 1.3(16) . .
O4 C19 C24 C25 0.2(15) . .
C20 C19 C24 C25 177.4(10) . .
C23 C24 C25 O5 -11.9(16) . .
C19 C24 C25 O5 172.0(9) . .
C23 C24 C25 N2 170.6(11) . .
C19 C24 C25 N2 -5.6(17) . .
C28 C27 C26 N2 -80.1(9) . .
C32 C27 C26 N2 95.5(9) . .
C38 C33 C34 C35 -0.7(19) . .
C33 C34 C35 C36 5(2) . .
C34 C35 C36 C37 -6(2) . .
C35 C36 C37 C38 2.7(19) . .
C34 C33 C38 C37 -3.2(18) . .
C34 C33 C38 C39 -177.2(10) . .
C36 C37 C38 C33 2.4(18) . .
C36 C37 C38 C39 176.7(10) . .
C33 C38 C39 N3 -31.8(15) . .
C37 C38 C39 N3 153.9(9) . .
O6 C40 C41 C42 18.0(12) . .
N3 C40 C41 C42 -159.9(9) . .
O6 C40 C41 C46 -163.3(9) . .
N3 C40 C41 C46 18.9(12) . .
C46 C41 C42 C43 -1.9(15) . .
C40 C41 C42 C43 176.9(10) . .
C41 C42 C43 C44 -1(2) . .
C42 C43 C44 C45 4(2) . .
C43 C44 C45 C46 -6(2) . .
C44 C45 C46 O7 -178.8(11) . .
C44 C45 C46 C41 3.0(19) . .
C42 C41 C46 O7 -177.5(9) . .
C40 C41 C46 O7 3.8(13) . .
C42 C41 C46 C45 0.8(15) . .
C40 C41 C46 C45 -177.9(10) . .
O7 C47 C48 O8 -62.6(12) . .
O8 C49 C50 O9 -73.4(10) . .
C56 C51 C52 C53 -0.1(16) . .
O9 C51 C52 C53 177.9(10) . .
C51 C52 C53 C54 -1(2) . .
C52 C53 C54 C55 2(2) . .
C53 C54 C55 C56 -1(2) . .
O9 C51 C56 C55 -177.1(9) . .
C52 C51 C56 C55 1.1(14) . .
O9 C51 C56 C57 -1.3(15) . .
C52 C51 C56 C57 176.8(10) . .
C54 C55 C56 C51 -0.7(18) . .
C54 C55 C56 C57 -176.8(13) . .
C51 C56 C57 O10 -175.9(10) . .
C55 C56 C57 O10 -0.3(15) . .
C51 C56 C57 N4 5.1(17) . .
C55 C56 C57 N4 -179.3(10) . .
N4 C58 C59 C60 88.0(12) . .
N4 C58 C59 C64 -93.8(11) . .
C64 C59 C60 C61 0.0 . .
C58 C59 C60 C61 178.0(8) . .
C59 C60 C61 C62 0.0 . .
C60 C61 C62 C63 0.0 . .
C61 C62 C63 C64 0.0 . .
C62 C63 C64 C59 0.0 . .
C60 C59 C64 C63 0.0 . .
C58 C59 C64 C63 -178.5(6) . .
C70 C65 C66 C67 0.0 . .
C65 C66 C67 C68 0.0 . .
C66 C67 C68 C69 0.0 . .
C67 C68 C69 C70 0.0 . .
C68 C69 C70 C65 0.0 . .
C68 C69 C70 C71 171.9(6) . .
C66 C65 C70 C69 0.0 . .
C66 C65 C70 C71 -171.1(7) . .
C69 C70 C71 N5 54.8(11) . .
C65 C70 C71 N5 -133.7(8) . .
O11 C72 C73 C78 -171.8(10) . .
N5 C72 C73 C78 10.9(16) . .
O11 C72 C73 C74 5.8(15) . .
N5 C72 C73 C74 -171.4(11) . .
C78 C73 C74 C75 4.0(15) . .
C72 C73 C74 C75 -173.8(10) . .
C73 C74 C75 C76 -5(2) . .
C74 C75 C76 C77 3(3) . .
C75 C76 C77 C78 -1(3) . .
C74 C73 C78 O12 177.9(9) . .
C72 C73 C78 O12 -4.4(15) . .
C74 C73 C78 C77 -2.1(14) . .
C72 C73 C78 C77 175.6(9) . .
C76 C77 C78 O12 -179.3(13) . .
C76 C77 C78 C73 0.7(18) . .
O12 C79 C80 O13 68.3(13) . .
O13 C81 C82 O14 65.6(11) . .
O14 C83 C84 C85 -177.5(9) . .
C88 C83 C84 C85 0.6(14) . .
O14 C83 C84 C89 -0.2(13) . .
C88 C83 C84 C89 177.9(9) . .
C83 C84 C85 C86 -3.0(15) . .
C89 C84 C85 C86 179.7(9) . .
C84 C85 C86 C87 5.3(16) . .
C85 C86 C87 C88 -5.4(17) . .
O14 C83 C88 C87 177.4(10) . .
C84 C83 C88 C87 -0.7(16) . .
C86 C87 C88 C83 3.2(18) . .
C85 C84 C89 N6 166.8(10) . .
C83 C84 C89 N6 -10.6(14) . .
C85 C84 C89 O15 -12.7(14) . .
C83 C84 C89 O15 170.0(8) . .
N6 C90 C91 C96 -51(2) . .
N6 C90 C91 C92 124.7(14) . .
C96 C91 C92 C93 -3(2) . .
C90 C91 C92 C93 -178.6(13) . .
C91 C92 C93 C94 -2(2) . .
C92 C93 C94 C95 2(3) . .
C93 C94 C95 C96 3(2) . .
C92 C91 C96 C95 8(3) . .
C90 C91 C96 C95 -176.2(13) . .
C94 C95 C96 C91 -8(3) . .
O1 C8 N1 C7 -3.9(15) . .
C9 C8 N1 C7 176.4(9) . .
C6 C7 N1 C8 -105.0(11) . .
O5 C25 N2 C26 4.4(17) . .
C24 C25 N2 C26 -178.0(10) . .
C27 C26 N2 C25 142.0(11) . .
O6 C40 N3 C39 -7.1(14) . .
C41 C40 N3 C39 170.8(8) . .
C38 C39 N3 C40 -99.1(11) . .
O10 C57 N4 C58 5.8(18) . .
C56 C57 N4 C58 -175.2(11) . .
C59 C58 N4 C57 -143.4(11) . .
O11 C72 N5 C71 23(2) . .
C73 C72 N5 C71 -159.4(11) . .
C70 C71 N5 C72 -124.0(14) . .
O15 C89 N6 C90 -6.3(19) . .
C84 C89 N6 C90 174.3(11) . .
C91 C90 N6 C89 126.0(13) . .
N1 C8 O1 Pr2 -147(5) . .
C9 C8 O1 Pr2 33(5) . .
O10 Pr2 O1 C8 60(5) 2_546 .
O6 Pr2 O1 C8 9(5) . .
O28 Pr2 O1 C8 -150(5) . .
O27 Pr2 O1 C8 138(5) . .
O25 Pr2 O1 C8 88(5) . .
O30 Pr2 O1 C8 -168(5) . .
O31 Pr2 O1 C8 -73(5) . .
O33 Pr2 O1 C8 -74(5) . .
C13 C14 O2 C15 -6.8(14) . .
C9 C14 O2 C15 173.4(8) . .
C16 C15 O2 C14 -173.3(9) . .
C15 C16 O3 C17 -150.9(8) . .
C18 C17 O3 C16 -163.5(9) . .
C20 C19 O4 C18 31.6(15) . .
C24 C19 O4 C18 -151.3(9) . .
C17 C18 O4 C19 115.3(11) . .
N2 C25 O5 Pr1 -59(4) . .
C24 C25 O5 Pr1 123(3) . .
O11 Pr1 O5 C25 -161(4) . .
O15 Pr1 O5 C25 131(4) 2_655 .
O22 Pr1 O5 C25 73(4) . .
O24 Pr1 O5 C25 123(4) . .
O19 Pr1 O5 C25 -2(4) . .
O18 Pr1 O5 C25 -84(4) . .
O21 Pr1 O5 C25 9(4) . .
O16 Pr1 O5 C25 -77(4) . .
N3 C40 O6 Pr2 58(15) . .
C41 C40 O6 Pr2 -119(15) . .
O10 Pr2 O6 C40 -150(15) 2_546 .
O1 Pr2 O6 C40 10(15) . .
O28 Pr2 O6 C40 57(15) . .
O27 Pr2 O6 C40 -64(15) . .
O25 Pr2 O6 C40 -72(15) . .
O30 Pr2 O6 C40 -176(100) . .
O31 Pr2 O6 C40 88(15) . .
O33 Pr2 O6 C40 137(15) . .
C45 C46 O7 C47 6.0(15) . .
C41 C46 O7 C47 -175.8(8) . .
C48 C47 O7 C46 173.8(9) . .
C47 C48 O8 C49 -174.8(9) . .
C50 C49 O8 C48 177.3(8) . .
C56 C51 O9 C50 173.7(8) . .
C52 C51 O9 C50 -4.4(14) . .
C49 C50 O9 C51 -173.4(8) . .
N4 C57 O10 Pr2 -87(3) . 2_556
C56 C57 O10 Pr2 94(3) . 2_556
N5 C72 O11 Pr1 -77(4) . .
C73 C72 O11 Pr1 106(4) . .
O5 Pr1 O11 C72 -26(4) . .
O15 Pr1 O11 C72 129(4) 2_655 .
O22 Pr1 O11 C72 52(4) . .
O24 Pr1 O11 C72 50(4) . .
O19 Pr1 O11 C72 -65(4) . .
O18 Pr1 O11 C72 -154(4) . .
O21 Pr1 O11 C72 175(4) . .
O16 Pr1 O11 C72 -105(4) . .
C73 C78 O12 C79 174.8(10) . .
C77 C78 O12 C79 -5.2(16) . .
C80 C79 O12 C78 173.1(10) . .
C79 C80 O13 C81 -176.4(10) . .
C82 C81 O13 C80 -175.8(10) . .
C88 C83 O14 C82 6.5(14) . .
C84 C83 O14 C82 -175.4(9) . .
C81 C82 O14 C83 176.0(9) . .
N6 C89 O15 Pr1 84(4) . 2_645
C84 C89 O15 Pr1 -96(3) . 2_645
O17 N7 O16 Pr1 177.8(10) . .
O18 N7 O16 Pr1 1.7(9) . .
O5 Pr1 O16 N7 -173.3(6) . .
O11 Pr1 O16 N7 -87.7(6) . .
O15 Pr1 O16 N7 -7.9(7) 2_655 .
O22 Pr1 O16 N7 125.7(7) . .
O24 Pr1 O16 N7 -136.7(7) . .
O19 Pr1 O16 N7 113.6(6) . .
O18 Pr1 O16 N7 -1.0(6) . .
O21 Pr1 O16 N7 67.3(6) . .
O17 N7 O18 Pr1 -177.7(11) . .
O16 N7 O18 Pr1 -1.7(10) . .
O5 Pr1 O18 N7 10.4(8) . .
O11 Pr1 O18 N7 88.0(7) . .
O15 Pr1 O18 N7 175.3(7) 2_655 .
O22 Pr1 O18 N7 -129.1(7) . .
O24 Pr1 O18 N7 135.3(8) . .
O19 Pr1 O18 N7 -59.0(7) . .
O21 Pr1 O18 N7 -105.3(7) . .
O16 Pr1 O18 N7 1.1(6) . .
O20 N8 O19 Pr1 -175.3(11) . .
O21 N8 O19 Pr1 9.9(11) . .
O5 Pr1 O19 N8 161.6(8) . .
O11 Pr1 O19 N8 -157.1(7) . .
O15 Pr1 O19 N8 5.1(8) 2_655 .
O22 Pr1 O19 N8 71.8(7) . .
O24 Pr1 O19 N8 99.6(8) . .
O18 Pr1 O19 N8 -71.9(7) . .
O21 Pr1 O19 N8 -5.9(7) . .
O16 Pr1 O19 N8 -115.4(7) . .
O20 N8 O21 Pr1 175.4(11) . .
O19 N8 O21 Pr1 -9.8(11) . .
O5 Pr1 O21 N8 -7.5(7) . .
O11 Pr1 O21 N8 148.3(7) . .
O15 Pr1 O21 N8 -164.9(7) 2_655 .
O22 Pr1 O21 N8 -79.0(7) . .
O24 Pr1 O21 N8 -95.8(7) . .
O19 Pr1 O21 N8 6.0(7) . .
O18 Pr1 O21 N8 116.0(7) . .
O16 Pr1 O21 N8 69.7(7) . .
O24 N9 O22 Pr1 8(2) . .
O23 N9 O22 Pr1 -178.6(13) . .
O5 Pr1 O22 N9 71.6(10) . .
O11 Pr1 O22 N9 -7.3(11) . .
O15 Pr1 O22 N9 -86.2(10) 2_655 .
O24 Pr1 O22 N9 -4.2(11) . .
O19 Pr1 O22 N9 142.7(10) . .
O18 Pr1 O22 N9 -140.3(9) . .
O21 Pr1 O22 N9 -164.7(10) . .
O16 Pr1 O22 N9 130.7(9) . .
O23 N9 O24 Pr1 179.3(17) . .
O22 N9 O24 Pr1 -8(2) . .
O5 Pr1 O24 N9 -90.2(14) . .
O11 Pr1 O24 N9 -178.0(14) . .
O15 Pr1 O24 N9 93.4(14) 2_655 .
O22 Pr1 O24 N9 4.6(12) . .
O19 Pr1 O24 N9 -31.0(15) . .
O18 Pr1 O24 N9 133.0(11) . .
O21 Pr1 O24 N9 25.5(15) . .
O16 Pr1 O24 N9 -127.2(12) . .
O26 N10 O25 Pr2 175.9(11) . .
O27 N10 O25 Pr2 -4.1(10) . .
O10 Pr2 O25 N10 -102.7(7) 2_546 .
O1 Pr2 O25 N10 90.1(6) . .
O6 Pr2 O25 N10 173.9(7) . .
O28 Pr2 O25 N10 19.6(7) . .
O27 Pr2 O25 N10 2.5(6) . .
O30 Pr2 O25 N10 -32.2(7) . .
O31 Pr2 O25 N10 130.9(6) . .
O33 Pr2 O25 N10 -118.0(8) . .
O26 N10 O27 Pr2 -175.8(11) . .
O25 N10 O27 Pr2 4.2(10) . .
O10 Pr2 O27 N10 67.0(7) 2_546 .
O1 Pr2 O27 N10 -86.7(6) . .
O6 Pr2 O27 N10 -13.0(7) . .
O28 Pr2 O27 N10 -166.7(7) . .
O25 Pr2 O27 N10 -2.5(6) . .
O30 Pr2 O27 N10 140.9(7) . .
O31 Pr2 O27 N10 -143.2(6) . .
O33 Pr2 O27 N10 134.1(7) . .
O29 N11 O28 Pr2 166.9(14) . .
O30 N11 O28 Pr2 -7.0(12) . .
O10 Pr2 O28 N11 8.9(8) 2_546 .
O1 Pr2 O28 N11 -155.5(8) . .
O6 Pr2 O28 N11 156.9(7) . .
O27 Pr2 O28 N11 -70.0(7) . .
O25 Pr2 O28 N11 -83.7(8) . .
O30 Pr2 O28 N11 4.2(7) . .
O31 Pr2 O28 N11 124.4(8) . .
O33 Pr2 O28 N11 75.8(8) . .
O29 N11 O30 Pr2 -167.4(12) . .
O28 N11 O30 Pr2 6.9(12) . .
O10 Pr2 O30 N11 179.8(8) 2_546 .
O1 Pr2 O30 N11 19.9(9) . .
O6 Pr2 O30 N11 -153.2(7) . .
O28 Pr2 O30 N11 -4.2(7) . .
O27 Pr2 O30 N11 81.3(8) . .
O25 Pr2 O30 N11 109.4(8) . .
O31 Pr2 O30 N11 -62.3(8) . .
O33 Pr2 O30 N11 -103.3(8) . .
O32 N12 O31 Pr2 -174.1(12) . .
O33 N12 O31 Pr2 2.5(13) . .
O10 Pr2 O31 N12 22.3(8) 2_546 .
O1 Pr2 O31 N12 179.8(7) . .
O6 Pr2 O31 N12 96.0(7) . .
O28 Pr2 O31 N12 -99.4(7) . .
O27 Pr2 O31 N12 -122.5(7) . .
O25 Pr2 O31 N12 138.5(7) . .
O30 Pr2 O31 N12 -57.9(7) . .
O33 Pr2 O31 N12 -1.5(8) . .
O32 N12 O33 Pr2 174.0(13) . .
O31 N12 O33 Pr2 -2.5(13) . .
O10 Pr2 O33 N12 -157.1(9) 2_546 .
O1 Pr2 O33 N12 3.1(10) . .
O6 Pr2 O33 N12 -76.4(9) . .
O28 Pr2 O33 N12 74.8(9) . .
O27 Pr2 O33 N12 129.4(8) . .
O25 Pr2 O33 N12 -141.6(7) . .
O30 Pr2 O33 N12 123.0(9) . .
O31 Pr2 O33 N12 1.5(8) . .

loop_
_platon_squeeze_void_nr
_platon_squeeze_void_average_x
_platon_squeeze_void_average_y
_platon_squeeze_void_average_z
_platon_squeeze_void_volume
_platon_squeeze_void_count_electrons
_platon_squeeze_void_content
1 -0.061 0.057 0.443 213 52 ' '
2 0.061 0.557 0.557 212 52 ' '
3 0.486 0.623 1.077 254 53 ' '
4 0.514 0.123 0.923 253 53 ' '
